data_7013645
loop_
_publ_author_name
'Craig, Peter R.'
'Brothers, Penelope J.'
'Clark, George R.'
'Wilson, William R.'
'Denny, William A.'
'Ware, David C.'

_publ_section_title
;
 Anionic carbonato and oxalato cobalt(III) nitrogen mustard complexes.
;
_journal_issue 4
_journal_name_full 'Dalton transactions (Cambridge, England : 2003)'
_journal_page_first 611
_journal_page_last 618
_journal_paper_doi 10.1039/b311091e
_journal_year 2004
_chemical_formula_moiety 'C18 H26 Cl Co N4 O9'
_chemical_formula_sum 'C18 H26 Cl Co N4 O9'
_chemical_formula_weight 536.81
_chemical_name_systematic
;
?
;
_space_group_IT_number 43
_symmetry_cell_setting orthorhombic
_symmetry_space_group_name_Hall 'F 2 -2d'
_symmetry_space_group_name_H-M 'F d d 2'
_atom_sites_solution_hydrogens geom
_atom_sites_solution_primary direct
_atom_sites_solution_secondary difmap
_audit_creation_method SHELXL-97
_cell_angle_alpha 90.00
_cell_angle_beta 90.00
_cell_angle_gamma 90.00
_cell_formula_units_Z 16
_cell_length_a 26.6696(1)
_cell_length_b 41.0358(2)
_cell_length_c 7.9862(1)
_cell_measurement_reflns_used 3571
_cell_measurement_temperature 203(2)
_cell_measurement_theta_max 26.36
_cell_measurement_theta_min 1.82
_cell_volume 8740.16(12)
_computing_cell_refinement 'Siemens SMART (Siemens, 1994a)'
_computing_data_collection 'Siemens SMART (Siemens, 1994a)'
_computing_data_reduction 'Siemens SHELXTL (Siemens, 1994b)'
_computing_molecular_graphics 'Siemens SHELXTL (Siemens, 1994b)'
_computing_publication_material 'Siemens SHELXTL (Siemens, 1994b)'
_computing_structure_refinement 'SHELXL-97 (Sheldrick, 1997)'
_computing_structure_solution 'SHELXS-97 (Sheldrick, 1990)'
_diffrn_ambient_temperature 203(2)
_diffrn_measured_fraction_theta_full 0.999
_diffrn_measured_fraction_theta_max 0.999
_diffrn_measurement_device_type 'Siemens SMART CCD'
_diffrn_measurement_method \w
_diffrn_radiation_monochromator graphite
_diffrn_radiation_source 'fine-focus sealed tube'
_diffrn_radiation_type MoK\a
_diffrn_radiation_wavelength 0.71073
_diffrn_reflns_av_R_equivalents 0.03
_diffrn_reflns_av_sigmaI/netI 0.0332
_diffrn_reflns_limit_h_max 33
_diffrn_reflns_limit_h_min 0
_diffrn_reflns_limit_k_max 50
_diffrn_reflns_limit_k_min 0
_diffrn_reflns_limit_l_max 9
_diffrn_reflns_limit_l_min -7
_diffrn_reflns_number 3571
_diffrn_reflns_theta_full 26.36
_diffrn_reflns_theta_max 26.36
_diffrn_reflns_theta_min 1.82
_diffrn_standards_decay_% 0
_exptl_absorpt_coefficient_mu 0.967
_exptl_absorpt_correction_T_max 0.7941
_exptl_absorpt_correction_T_min 0.6984
_exptl_absorpt_correction_type multi-scan
_exptl_absorpt_process_details
;
North, A.C.T., Phillips, D.C. & Mathews, F.S. (1968). Acta Cryst.,
A24,351-359.
;
_exptl_crystal_colour red
_exptl_crystal_density_diffrn 1.632
_exptl_crystal_density_method 'not measured'
_exptl_crystal_description tablet
_exptl_crystal_F_000 4448
_exptl_crystal_id 'Compound 8'
_exptl_crystal_size_max 0.40
_exptl_crystal_size_mid 0.35
_exptl_crystal_size_min 0.25
_refine_diff_density_max 0.956
_refine_diff_density_min -0.617
_refine_diff_density_rms 0.092
_refine_ls_abs_structure_details 'Flack H D (1983), Acta Cryst. A39, 876-881'
_refine_ls_abs_structure_Flack 0.011(19)
_refine_ls_extinction_coef 0.00119(8)
_refine_ls_extinction_expression Fc^*^=kFc[1+0.001xFc^2^\l^3^/sin(2\q)]^-1/4^
_refine_ls_extinction_method SHELXL
_refine_ls_goodness_of_fit_ref 1.065
_refine_ls_hydrogen_treatment mixed
_refine_ls_matrix_type full
_refine_ls_number_parameters 285
_refine_ls_number_reflns 3571
_refine_ls_number_restraints 4
_refine_ls_restrained_S_all 1.064
_refine_ls_R_factor_all 0.0413
_refine_ls_R_factor_gt 0.0404
_refine_ls_shift/su_max 0.022
_refine_ls_shift/su_mean 0.001
_refine_ls_structure_factor_coef Fsqd
_refine_ls_weighting_details 'calc w=1/[\s^2^(Fo^2^)+(0.0576P)^2^+59.6566P] where P=(Fo^2^+2Fc^2^)/3'
_refine_ls_weighting_scheme calc
_refine_ls_wR_factor_gt 0.1097
_refine_ls_wR_factor_ref 0.1109
_reflns_number_gt 3514
_reflns_number_total 3571
_reflns_threshold_expression >2sigma(I)
_cod_data_source_file b311091e.txt
_cod_data_source_block prc3a
_cod_depositor_comments
;
The following automatic conversions were performed:
'_symmetry_cell_setting' value 'Orthorhombic' changed to 'orthorhombic'
according to '/home/saulius/struct/CIF-dictionaries/cif_core.dic'
dictionary named 'cif_core.dic' version 2.4.1 from 2010-06-29.

Automatic conversion script
Id: cif_fix_enum 1527 2010-12-29 10:47:43Z saulius 
;
_cod_original_cell_volume 8740.17(12)
_cod_original_sg_symbol_H-M Fdd2
_cod_database_code 7013645

loop_
_symmetry_equiv_pos_as_xyz
'x, y, z'
'-x, -y, z'
'x+1/4, -y+1/4, z+1/4'
'-x+1/4, y+1/4, z+1/4'
'x, y+1/2, z+1/2'
'-x, -y+1/2, z+1/2'
'x+1/4, -y+3/4, z+3/4'
'-x+1/4, y+3/4, z+3/4'
'x+1/2, y, z+1/2'
'-x+1/2, -y, z+1/2'
'x+3/4, -y+1/4, z+3/4'
'-x+3/4, y+1/4, z+3/4'
'x+1/2, y+1/2, z'
'-x+1/2, -y+1/2, z'
'x+3/4, -y+3/4, z+1/4'
'-x+3/4, y+3/4, z+1/4'

loop_
_atom_site_label
_atom_site_type_symbol
_atom_site_fract_x
_atom_site_fract_y
_atom_site_fract_z
_atom_site_U_iso_or_equiv
_atom_site_adp_type
_atom_site_occupancy
_atom_site_symmetry_multiplicity
_atom_site_calc_flag
_atom_site_refinement_flags
_atom_site_disorder_assembly
_atom_site_disorder_group
Co Co 0.114948(17) 0.084389(11) 0.08801(7) 0.01651(16) Uani 1 1 d . . .
Cl1 Cl 0.08204(4) 0.24023(2) -0.30186(16) 0.0332(3) Uani 1 1 d . . .
O1 O 0.06368(10) 0.07499(6) -0.0696(4) 0.0205(6) Uani 1 1 d . . .
O2 O -0.01392(11) 0.05532(8) -0.0937(5) 0.0321(7) Uani 1 1 d . . .
O3 O 0.16334(11) 0.09447(6) 0.2528(4) 0.0217(6) Uani 1 1 d . . .
O4 O 0.19215(11) 0.13569(7) 0.4099(4) 0.0281(7) Uani 1 1 d . . .
O5 O 0.0955(3) 0.2398(2) -0.1369(14) 0.133(3) Uiso 1 1 d . . .
O6 O 0.0526(2) 0.21311(13) -0.3454(8) 0.0774(15) Uiso 1 1 d . . .
O7 O 0.05816(18) 0.27038(11) -0.3400(7) 0.0646(12) Uiso 1 1 d . . .
O8 O 0.12700(16) 0.23709(11) -0.4037(7) 0.0605(11) Uiso 1 1 d . . .
O9 O 0.33244(15) 0.25424(10) 0.1281(7) 0.0554(12) Uani 1 1 d D . .
H9A H 0.315(2) 0.2698(12) 0.153(9) 0.082 Uiso 1 1 d D . .
H9B H 0.349(3) 0.2571(18) 0.043(6) 0.082 Uiso 1 1 d D . .
N1 N 0.14321(12) 0.04102(7) 0.0657(5) 0.0225(7) Uani 1 1 d . . .
HN1A H 0.1551 0.0343 0.1668 0.027 Uiso 1 1 calc R . .
HN1B H 0.1187 0.0269 0.0337 0.027 Uiso 1 1 calc R . .
N2 N 0.16122(12) 0.09763(8) -0.1060(4) 0.0202(7) Uani 1 1 d . . .
N3 N 0.08960(12) 0.12769(8) 0.1350(4) 0.0200(7) Uani 1 1 d . . .
N4 N 0.06803(13) 0.06625(7) 0.2477(5) 0.0200(7) Uani 1 1 d . . .
C1 C 0.02300(15) 0.06196(9) -0.0089(6) 0.0225(9) Uani 1 1 d . . .
C2 C 0.02496(15) 0.05640(9) 0.1766(6) 0.0218(8) Uani 1 1 d . . .
C3 C -0.01334(16) 0.04262(10) 0.2699(6) 0.0255(9) Uani 1 1 d . . .
H3 H -0.0432 0.0358 0.2182 0.031 Uiso 1 1 calc R . .
C4 C -0.00670(12) 0.03916(7) 0.4416(5) 0.0289(10) Uani 1 1 d . . .
H4 H -0.0324 0.0303 0.5081 0.035 Uiso 1 1 calc R . .
C5 C 0.03772(12) 0.04872(7) 0.5134(5) 0.0287(9) Uani 1 1 d R . .
H5 H 0.0431 0.0461 0.6289 0.034 Uiso 1 1 calc R . .
C6 C 0.07468(16) 0.06234(10) 0.4124(6) 0.0251(9) Uani 1 1 d . . .
H6 H 0.1051 0.0690 0.4612 0.030 Uiso 1 1 calc R . .
C7 C 0.16190(13) 0.12426(9) 0.3112(5) 0.0189(8) Uani 1 1 d . . .
C8 C 0.11830(14) 0.14364(9) 0.2487(6) 0.0203(8) Uani 1 1 d . . .
C9 C 0.10639(16) 0.17473(10) 0.3049(6) 0.0264(9) Uani 1 1 d . . .
H9 H 0.1267 0.1856 0.3834 0.032 Uiso 1 1 calc R . .
C10 C 0.06296(17) 0.18945(10) 0.2406(7) 0.0326(10) Uani 1 1 d . . .
H10 H 0.0539 0.2106 0.2747 0.039 Uiso 1 1 calc R . .
C11 C 0.03387(16) 0.17297(10) 0.1283(7) 0.0304(10) Uani 1 1 d . . .
H11 H 0.0043 0.1825 0.0870 0.037 Uiso 1 1 calc R . .
C12 C 0.04816(14) 0.14197(9) 0.0750(6) 0.0244(8) Uani 1 1 d . . .
H12 H 0.0284 0.1309 -0.0042 0.029 Uiso 1 1 calc R . .
C13 C 0.18401(16) 0.04030(10) -0.0579(6) 0.0288(10) Uani 1 1 d . . .
H13A H 0.1870 0.0185 -0.1076 0.035 Uiso 1 1 calc R . .
H13B H 0.2160 0.0460 -0.0050 0.035 Uiso 1 1 calc R . .
C14 C 0.17034(16) 0.06500(10) -0.1893(6) 0.0278(9) Uani 1 1 d . . .
H14A H 0.1400 0.0580 -0.2487 0.033 Uiso 1 1 calc R . .
H14B H 0.1976 0.0669 -0.2710 0.033 Uiso 1 1 calc R . .
C15 C 0.21038(14) 0.11196(10) -0.0493(6) 0.0248(9) Uani 1 1 d . . .
H15A H 0.2244 0.0980 0.0385 0.030 Uiso 1 1 calc R . .
H15B H 0.2039 0.1334 0.0005 0.030 Uiso 1 1 calc R . .
C16 C 0.24967(16) 0.11591(11) -0.1885(6) 0.0323(10) Uani 1 1 d . . .
H16A H 0.2628 0.0947 -0.2190 0.048 Uiso 1 1 calc R . .
H16B H 0.2768 0.1296 -0.1488 0.048 Uiso 1 1 calc R . .
H16C H 0.2342 0.1259 -0.2857 0.048 Uiso 1 1 calc R . .
C17 C 0.13678(17) 0.11892(12) -0.2349(7) 0.0308(10) Uani 1 1 d . . .
H17A H 0.1014 0.1127 -0.2427 0.037 Uiso 1 1 calc R . .
H17B H 0.1522 0.1142 -0.3436 0.037 Uiso 1 1 calc R . .
C18 C 0.1393(2) 0.15576(12) -0.2061(7) 0.0402(13) Uani 1 1 d . . .
H18A H 0.1277 0.1607 -0.0939 0.060 Uiso 1 1 calc R . .
H18B H 0.1181 0.1668 -0.2872 0.060 Uiso 1 1 calc R . .
H18C H 0.1736 0.1631 -0.2191 0.060 Uiso 1 1 calc R . .

loop_
_atom_site_aniso_label
_atom_site_aniso_U_11
_atom_site_aniso_U_22
_atom_site_aniso_U_33
_atom_site_aniso_U_23
_atom_site_aniso_U_13
_atom_site_aniso_U_12
Co 0.0167(2) 0.0166(2) 0.0163(3) 0.0004(2) -0.0016(2) -0.00163(17)
Cl1 0.0360(6) 0.0282(5) 0.0354(7) 0.0046(4) -0.0013(5) 0.0027(4)
O1 0.0206(13) 0.0243(13) 0.0165(15) -0.0002(11) -0.0010(11) -0.0039(10)
O2 0.0250(16) 0.0377(17) 0.0335(19) -0.0002(14) -0.0067(14) -0.0101(12)
O3 0.0225(14) 0.0207(13) 0.0218(16) -0.0018(12) -0.0044(12) -0.0008(10)
O4 0.0274(15) 0.0343(15) 0.0228(17) -0.0039(12) -0.0068(13) -0.0044(11)
O9 0.053(2) 0.042(2) 0.072(4) 0.016(2) 0.010(2) 0.0200(17)
N1 0.0260(16) 0.0192(14) 0.022(2) -0.0010(14) 0.0003(15) 0.0008(11)
N2 0.0167(15) 0.0217(16) 0.0223(19) -0.0015(13) -0.0001(13) -0.0033(11)
N3 0.0196(15) 0.0212(14) 0.0191(18) -0.0017(12) -0.0009(13) -0.0032(12)
N4 0.0256(17) 0.0150(14) 0.0193(18) -0.0019(13) -0.0002(14) 0.0006(12)
C1 0.022(2) 0.0206(18) 0.026(2) -0.0022(16) 0.0000(17) -0.0017(14)
C2 0.0211(18) 0.0179(17) 0.026(2) 0.0020(15) 0.0051(17) -0.0007(13)
C3 0.021(2) 0.0222(18) 0.033(2) 0.0028(17) 0.0067(17) -0.0025(14)
C4 0.027(2) 0.0240(19) 0.036(3) 0.0075(18) 0.015(2) 0.0033(15)
C5 0.041(3) 0.030(2) 0.016(2) 0.0015(16) 0.0064(19) 0.0057(18)
C6 0.028(2) 0.0248(18) 0.023(2) 0.0010(16) -0.0002(17) -0.0007(15)
C7 0.0205(18) 0.0240(17) 0.012(2) 0.0011(15) 0.0016(15) -0.0045(13)
C8 0.0189(18) 0.0195(18) 0.023(2) 0.0018(15) 0.0002(16) -0.0027(13)
C9 0.033(2) 0.0225(18) 0.024(2) -0.0042(16) -0.0004(18) -0.0047(15)
C10 0.035(2) 0.0212(18) 0.041(3) -0.0005(18) 0.005(2) 0.0043(16)
C11 0.028(2) 0.0253(18) 0.038(3) 0.0043(18) -0.0010(19) 0.0051(16)
C12 0.0190(17) 0.0263(19) 0.028(2) -0.0002(18) -0.0027(18) -0.0014(13)
C13 0.024(2) 0.0249(19) 0.038(3) -0.0028(18) 0.007(2) 0.0024(14)
C14 0.027(2) 0.032(2) 0.024(2) -0.0058(18) 0.0064(18) -0.0070(15)
C15 0.0201(19) 0.030(2) 0.025(2) 0.0008(17) -0.0020(18) -0.0070(15)
C16 0.025(2) 0.042(2) 0.030(3) 0.004(2) 0.004(2) -0.0053(17)
C17 0.025(2) 0.043(3) 0.025(2) 0.0117(19) -0.0019(18) -0.0027(17)
C18 0.042(3) 0.034(2) 0.044(4) 0.019(2) 0.013(2) 0.0044(19)

loop_
_atom_type_symbol
_atom_type_description
_atom_type_scat_dispersion_real
_atom_type_scat_dispersion_imag
_atom_type_scat_source
C C 0.0033 0.0016 'International Tables Vol C Tables 4.2.6.8 and 6.1.1.4'
H H 0.0000 0.0000 'International Tables Vol C Tables 4.2.6.8 and 6.1.1.4'
N N 0.0061 0.0033 'International Tables Vol C Tables 4.2.6.8 and 6.1.1.4'
O O 0.0106 0.0060 'International Tables Vol C Tables 4.2.6.8 and 6.1.1.4'
Cl Cl 0.1484 0.1585 'International Tables Vol C Tables 4.2.6.8 and 6.1.1.4'
Co Co 0.3494 0.9721 'International Tables Vol C Tables 4.2.6.8 and 6.1.1.4'

loop_
_geom_angle_atom_site_label_1
_geom_angle_atom_site_label_2
_geom_angle_atom_site_label_3
_geom_angle
_geom_angle_site_symmetry_1
_geom_angle_site_symmetry_3
_geom_angle_publ_flag
O3 Co O1 177.00(13) . . ?
O3 Co N4 93.84(15) . . ?
O1 Co N4 83.86(13) . . ?
O3 Co N3 84.41(13) . . ?
O1 Co N3 93.64(13) . . ?
N4 Co N3 89.98(14) . . ?
O3 Co N1 89.97(14) . . ?
O1 Co N1 91.86(14) . . ?
N4 Co N1 87.65(14) . . ?
N3 Co N1 173.75(16) . . ?
O3 Co N2 93.28(12) . . ?
O1 Co N2 89.20(13) . . ?
N4 Co N2 170.81(14) . . ?
N3 Co N2 96.49(14) . . ?
N1 Co N2 86.55(14) . . ?
O5 Cl1 O6 112.1(5) . . ?
O5 Cl1 O7 109.5(4) . . ?
O6 Cl1 O7 112.6(3) . . ?
O5 Cl1 O8 108.8(4) . . ?
O6 Cl1 O8 104.6(3) . . ?
O7 Cl1 O8 109.0(3) . . ?
C1 O1 Co 115.9(3) . . ?
C7 O3 Co 115.6(2) . . ?
H9A O9 H9B 113(4) . . ?
C13 N1 Co 111.6(2) . . ?
C13 N1 HN1A 109.3 . . ?
Co N1 HN1A 109.3 . . ?
C13 N1 HN1B 109.3 . . ?
Co N1 HN1B 109.3 . . ?
HN1A N1 HN1B 108.0 . . ?
C15 N2 C14 109.7(3) . . ?
C15 N2 C17 110.9(3) . . ?
C14 N2 C17 106.5(4) . . ?
C15 N2 Co 113.5(3) . . ?
C14 N2 Co 101.2(2) . . ?
C17 N2 Co 114.3(3) . . ?
C12 N3 C8 119.6(3) . . ?
C12 N3 Co 128.3(3) . . ?
C8 N3 Co 112.0(3) . . ?
C6 N4 C2 119.5(4) . . ?
C6 N4 Co 127.5(3) . . ?
C2 N4 Co 113.0(3) . . ?
O2 C1 O1 123.7(4) . . ?
O2 C1 C2 122.7(4) . . ?
O1 C1 C2 113.6(4) . . ?
N4 C2 C3 121.7(4) . . ?
N4 C2 C1 113.7(4) . . ?
C3 C2 C1 124.6(4) . . ?
C2 C3 C4 118.6(4) . . ?
C2 C3 H3 120.7 . . ?
C4 C3 H3 120.7 . . ?
C5 C4 C3 119.5(2) . . ?
C5 C4 H4 120.2 . . ?
C3 C4 H4 120.2 . . ?
C4 C5 C6 119.0(2) . . ?
C4 C5 H5 120.5 . . ?
C6 C5 H5 120.5 . . ?
N4 C6 C5 121.6(4) . . ?
N4 C6 H6 119.2 . . ?
C5 C6 H6 119.2 . . ?
O4 C7 O3 124.7(4) . . ?
O4 C7 C8 121.7(3) . . ?
O3 C7 C8 113.6(3) . . ?
N3 C8 C9 122.0(4) . . ?
N3 C8 C7 114.0(3) . . ?
C9 C8 C7 124.0(4) . . ?
C10 C9 C8 117.7(4) . . ?
C10 C9 H9 121.1 . . ?
C8 C9 H9 121.1 . . ?
C11 C10 C9 119.8(4) . . ?
C11 C10 H10 120.1 . . ?
C9 C10 H10 120.1 . . ?
C10 C11 C12 119.8(4) . . ?
C10 C11 H11 120.1 . . ?
C12 C11 H11 120.1 . . ?
N3 C12 C11 121.0(4) . . ?
N3 C12 H12 119.5 . . ?
C11 C12 H12 119.5 . . ?
N1 C13 C14 106.0(3) . . ?
N1 C13 H13A 110.5 . . ?
C14 C13 H13A 110.5 . . ?
N1 C13 H13B 110.5 . . ?
C14 C13 H13B 110.5 . . ?
H13A C13 H13B 108.7 . . ?
C13 C14 N2 109.2(4) . . ?
C13 C14 H14A 109.9 . . ?
N2 C14 H14A 109.9 . . ?
C13 C14 H14B 109.8 . . ?
N2 C14 H14B 109.9 . . ?
H14A C14 H14B 108.3 . . ?
N2 C15 C16 114.7(4) . . ?
N2 C15 H15A 108.6 . . ?
C16 C15 H15A 108.6 . . ?
N2 C15 H15B 108.6 . . ?
C16 C15 H15B 108.6 . . ?
H15A C15 H15B 107.6 . . ?
C15 C16 H16A 109.5 . . ?
C15 C16 H16B 109.5 . . ?
H16A C16 H16B 109.5 . . ?
C15 C16 H16C 109.5 . . ?
H16A C16 H16C 109.5 . . ?
H16B C16 H16C 109.5 . . ?
N2 C17 C18 117.0(4) . . ?
N2 C17 H17A 108.1 . . ?
C18 C17 H17A 108.1 . . ?
N2 C17 H17B 108.1 . . ?
C18 C17 H17B 108.1 . . ?
H17A C17 H17B 107.3 . . ?
C17 C18 H18A 109.5 . . ?
C17 C18 H18B 109.5 . . ?
H18A C18 H18B 109.5 . . ?
C17 C18 H18C 109.5 . . ?
H18A C18 H18C 109.5 . . ?
H18B C18 H18C 109.5 . . ?

loop_
_geom_bond_atom_site_label_1
_geom_bond_atom_site_label_2
_geom_bond_distance
_geom_bond_site_symmetry_2
_geom_bond_publ_flag
Co O3 1.889(3) . ?
Co O1 1.898(3) . ?
Co N4 1.935(4) . ?
Co N3 1.938(3) . ?
Co N1 1.941(3) . ?
Co N2 2.054(3) . ?
Cl1 O5 1.365(11) . ?
Cl1 O6 1.406(5) . ?
Cl1 O7 1.424(5) . ?
Cl1 O8 1.455(5) . ?
O1 C1 1.303(5) . ?
O2 C1 1.226(5) . ?
O3 C7 1.309(5) . ?
O4 C7 1.221(5) . ?
O9 H9A 0.81(2) . ?
O9 H9B 0.82(2) . ?
N1 C13 1.469(6) . ?
N1 HN1A 0.9100 . ?
N1 HN1B 0.9100 . ?
N2 C15 1.507(5) . ?
N2 C14 1.515(5) . ?
N2 C17 1.499(6) . ?
N3 C12 1.339(5) . ?
N3 C8 1.356(5) . ?
N4 C6 1.337(6) . ?
N4 C2 1.344(6) . ?
C1 C2 1.500(6) . ?
C2 C3 1.385(6) . ?
C3 C4 1.390(6) . ?
C3 H3 0.9400 . ?
C4 C5 1.3733 . ?
C4 H4 0.9400 . ?
C5 C6 1.391(5) . ?
C5 H5 0.9400 . ?
C6 H6 0.9400 . ?
C7 C8 1.494(5) . ?
C8 C9 1.389(6) . ?
C9 C10 1.404(6) . ?
C9 H9 0.9400 . ?
C10 C11 1.365(7) . ?
C10 H10 0.9400 . ?
C11 C12 1.395(6) . ?
C11 H11 0.9400 . ?
C12 H12 0.9400 . ?
C13 C14 1.504(6) . ?
C13 H13A 0.9800 . ?
C13 H13B 0.9800 . ?
C14 H14A 0.9800 . ?
C14 H14B 0.9800 . ?
C15 C16 1.536(6) . ?
C15 H15A 0.9800 . ?
C15 H15B 0.9800 . ?
C16 H16A 0.9700 . ?
C16 H16B 0.9700 . ?
C16 H16C 0.9700 . ?
C17 C18 1.531(7) . ?
C17 H17A 0.9800 . ?
C17 H17B 0.9800 . ?
C18 H18A 0.9700 . ?
C18 H18B 0.9700 . ?
C18 H18C 0.9700 . ?
